data_7106082
loop_
_publ_author_name
'Bin Yan'
'Jordan Cramen'
'Robert McDonald'
'Natia L. Frank'

_publ_section_title
;
 Ferromagnetic Spin-Delocalized Electron Donors for Multifunctional
 Materials: p-Conjugated Benzotriazinyl Radicals
;
_journal_name_full Chem.Commun.
_journal_page_first 3201
_journal_paper_doi 10.1039/c0cc04727a
_journal_volume 47
_journal_year 2011
_chemical_formula_moiety 'C21 H15 Br N3'
_chemical_formula_sum 'C21 H15 Br N3'
_chemical_formula_weight 389.27
_chemical_name_systematic '1-(4-bromophenyl)-3-(3-vinylphenyl)-1,2,4-benzotriazin-4(1H)-yl radical'
_space_group_IT_number 14
_symmetry_cell_setting monoclinic
_symmetry_space_group_name_Hall '-P 2yn'
_symmetry_space_group_name_H-M 'P 1 21/n 1'
_atom_sites_solution_hydrogens geom
_atom_sites_solution_primary direct
_atom_sites_solution_secondary difmap
_audit_creation_method SHELXL-97
_cell_angle_alpha 90.00
_cell_angle_beta 93.7888(18)
_cell_angle_gamma 90.00
_cell_formula_units_Z 12
_cell_length_a 16.5376(18)
_cell_length_b 13.7569(15)
_cell_length_c 22.820(3)
_cell_measurement_reflns_used 4213
_cell_measurement_temperature 193(2)
_cell_measurement_theta_max 24.24
_cell_measurement_theta_min 2.32
_cell_volume 5180.3(10)
_computing_cell_refinement 'Bruker SAINT (Bruker, 1997)'
_computing_data_collection 'Bruker SMART (Bruker, 1997)'
_computing_data_reduction 'Bruker SAINT (Bruker, 1997)'
_computing_molecular_graphics 'Bruker SHELXTL (Bruker, 1997)'
_computing_publication_material 'Bruker SHELXTL (Bruker, 1997)'
_computing_structure_refinement 'SHELXL-97 (Sheldrick, 1997)'
_computing_structure_solution 'DIRDIF-96 (Beurskens et al., 1996)'
_diffrn_ambient_temperature 193(2)
_diffrn_detector_area_resol_mean 8.192
_diffrn_measured_fraction_theta_full 1.000
_diffrn_measured_fraction_theta_max 1.000
_diffrn_measurement_device_type 'Bruker PLATFORM diffractometer/SMART 1000 CCD area detector'
_diffrn_measurement_method '\w scans'
_diffrn_radiation_monochromator graphite
_diffrn_radiation_source 'fine-focus sealed tube'
_diffrn_radiation_type MoK\a
_diffrn_radiation_wavelength 0.71073
_diffrn_reflns_av_R_equivalents 0.0514
_diffrn_reflns_av_sigmaI/netI 0.0397
_diffrn_reflns_limit_h_max 19
_diffrn_reflns_limit_h_min -19
_diffrn_reflns_limit_k_max 16
_diffrn_reflns_limit_k_min -16
_diffrn_reflns_limit_l_max 27
_diffrn_reflns_limit_l_min -27
_diffrn_reflns_number 35190
_diffrn_reflns_theta_full 25.00
_diffrn_reflns_theta_max 25.00
_diffrn_reflns_theta_min 1.57
_diffrn_standards_decay_% 0
_diffrn_standards_interval_time 0
_diffrn_standards_number 0
_exptl_absorpt_coefficient_mu 2.388
_exptl_absorpt_correction_T_max 0.5649
_exptl_absorpt_correction_T_min 0.3755
_exptl_absorpt_correction_type multi-scan
_exptl_absorpt_process_details 'SADABS (Sheldrick, 1996)'
_exptl_crystal_colour brown
_exptl_crystal_density_diffrn 1.497
_exptl_crystal_density_method 'not measured'
_exptl_crystal_description prism
_exptl_crystal_F_000 2364
_exptl_crystal_size_max 0.51
_exptl_crystal_size_mid 0.28
_exptl_crystal_size_min 0.27
_refine_diff_density_max 1.125
_refine_diff_density_min -0.411
_refine_diff_density_rms 0.070
_refine_ls_extinction_method none
_refine_ls_goodness_of_fit_ref 1.005
_refine_ls_hydrogen_treatment constr
_refine_ls_matrix_type full
_refine_ls_number_parameters 676
_refine_ls_number_reflns 9135
_refine_ls_number_restraints 0
_refine_ls_restrained_S_all 1.005
_refine_ls_R_factor_all 0.0772
_refine_ls_R_factor_gt 0.0425
_refine_ls_shift/su_max 0.001
_refine_ls_shift/su_mean 0.000
_refine_ls_structure_factor_coef Fsqd
_refine_ls_weighting_details 'calc w=1/[\s^2^(Fo^2^)+(0.0598P)^2^+3.3754P] where P=(Fo^2^+2Fc^2^)/3'
_refine_ls_weighting_scheme calc
_refine_ls_wR_factor_gt 0.1014
_refine_ls_wR_factor_ref 0.1198
_reflns_number_gt 6107
_reflns_number_total 9135
_reflns_threshold_expression I>2\s(I)
_cod_data_source_file C0CC04727A.TXT
_cod_data_source_block vic0626
_cod_depositor_comments
;
The following automatic conversions were performed:

'_symmetry_cell_setting' value 'Monoclinic' changed to 'monoclinic'
according to the built-in table from CIF Core dictionary named
'cif_core.dic' version 2.4.1 from 2010-06-29.

Automatic conversion script
Id: cif_fix_values 1646 2011-03-28 12:23:43Z adriana 
;
_cod_original_sg_symbol_H-M 'P 21/n'
_cod_database_code 7106082

loop_
_symmetry_equiv_pos_as_xyz
'x, y, z'
'-x+1/2, y+1/2, -z+1/2'
'-x, -y, -z'
'x-1/2, -y-1/2, z-1/2'

loop_
_atom_site_label
_atom_site_type_symbol
_atom_site_fract_x
_atom_site_fract_y
_atom_site_fract_z
_atom_site_U_iso_or_equiv
_atom_site_adp_type
_atom_site_occupancy
_atom_site_symmetry_multiplicity
_atom_site_calc_flag
_atom_site_refinement_flags
_atom_site_disorder_assembly
_atom_site_disorder_group
Br1A Br 0.85634(3) -0.13312(4) 0.14844(3) 0.07196(18) Uani 1 1 d . . .
N1A N 0.50387(17) -0.0485(2) 0.18826(12) 0.0345(7) Uani 1 1 d . . .
N2A N 0.46898(17) 0.0121(2) 0.14630(12) 0.0347(7) Uani 1 1 d . . .
N3A N 0.34400(17) 0.0056(2) 0.19367(12) 0.0358(7) Uani 1 1 d . . .
C1A C 0.3913(2) 0.0344(2) 0.15202(15) 0.0333(8) Uani 1 1 d . . .
C2A C 0.3792(2) -0.0585(2) 0.23380(15) 0.0338(8) Uani 1 1 d . . .
C3A C 0.3323(2) -0.0962(3) 0.27773(16) 0.0409(9) Uani 1 1 d . . .
H3A H 0.2782 -0.0744 0.2805 0.049 Uiso 1 1 calc R . .
C4A C 0.3644(2) -0.1642(3) 0.31653(17) 0.0432(9) Uani 1 1 d . . .
H4A H 0.3323 -0.1894 0.3460 0.052 Uiso 1 1 calc R . .
C5A C 0.4433(2) -0.1963(3) 0.31320(17) 0.0461(10) Uani 1 1 d . . .
H5A H 0.4643 -0.2445 0.3399 0.055 Uiso 1 1 calc R . .
C6A C 0.4916(2) -0.1594(3) 0.27167(16) 0.0405(9) Uani 1 1 d . . .
H6A H 0.5459 -0.1813 0.2699 0.049 Uiso 1 1 calc R . .
C7A C 0.4601(2) -0.0895(2) 0.23213(15) 0.0335(8) Uani 1 1 d . . .
C11A C 0.5868(2) -0.0700(2) 0.18034(15) 0.0327(8) Uani 1 1 d . . .
C12A C 0.6096(2) -0.0928(2) 0.12452(16) 0.0373(9) Uani 1 1 d . . .
H12A H 0.5699 -0.0955 0.0925 0.045 Uiso 1 1 calc R . .
C13A C 0.6898(2) -0.1116(3) 0.11527(17) 0.0416(9) Uani 1 1 d . . .
H13A H 0.7053 -0.1278 0.0771 0.050 Uiso 1 1 calc R . .
C14A C 0.7464(2) -0.1067(3) 0.16136(18) 0.0420(9) Uani 1 1 d . . .
C15A C 0.7260(2) -0.0819(3) 0.21704(17) 0.0451(10) Uani 1 1 d . . .
H15A H 0.7664 -0.0774 0.2485 0.054 Uiso 1 1 calc R . .
C16A C 0.6456(2) -0.0637(3) 0.22614(16) 0.0416(9) Uani 1 1 d . . .
H16A H 0.6306 -0.0466 0.2643 0.050 Uiso 1 1 calc R . .
C21A C 0.3547(2) 0.1014(2) 0.10629(15) 0.0348(8) Uani 1 1 d . . .
C22A C 0.2715(2) 0.1144(3) 0.10188(16) 0.0391(9) Uani 1 1 d . . .
H22A H 0.2393 0.0804 0.1282 0.047 Uiso 1 1 calc R . .
C23A C 0.2335(2) 0.1757(3) 0.06004(16) 0.0421(9) Uani 1 1 d . . .
C24A C 0.2821(3) 0.2258(3) 0.02275(16) 0.0477(10) Uani 1 1 d . . .
H24A H 0.2578 0.2688 -0.0058 0.057 Uiso 1 1 calc R . .
C25A C 0.3648(3) 0.2138(3) 0.02681(17) 0.0496(10) Uani 1 1 d . . .
H25A H 0.3971 0.2490 0.0012 0.059 Uiso 1 1 calc R . .
C26A C 0.4017(2) 0.1508(3) 0.06795(16) 0.0421(9) Uani 1 1 d . . .
H26A H 0.4587 0.1417 0.0698 0.051 Uiso 1 1 calc R . .
C27A C 0.1436(3) 0.1837(3) 0.05612(19) 0.0560(11) Uani 1 1 d . . .
H27A H 0.1165 0.1431 0.0823 0.067 Uiso 1 1 calc R . .
C28A C 0.0992(4) 0.2356(5) 0.0237(3) 0.0999(19) Uani 1 1 d . . .
H28A H 0.1221 0.2780 -0.0036 0.120 Uiso 1 1 calc R . .
H28B H 0.0421 0.2332 0.0260 0.120 Uiso 1 1 calc R . .
Br1B Br -0.35746(2) 0.70859(4) 0.37702(2) 0.05793(15) Uani 1 1 d . . .
N1B N -0.00829(17) 0.8047(2) 0.33416(12) 0.0345(7) Uani 1 1 d . . .
N2B N 0.02533(17) 0.8720(2) 0.37307(12) 0.0361(7) Uani 1 1 d . . .
N3B N 0.15451(17) 0.8481(2) 0.33323(13) 0.0369(7) Uani 1 1 d . . .
C1B C 0.1045(2) 0.8886(2) 0.36992(15) 0.0349(8) Uani 1 1 d . . .
C2B C 0.1184(2) 0.7873(2) 0.29167(15) 0.0345(8) Uani 1 1 d . . .
C3B C 0.1652(2) 0.7472(3) 0.24814(16) 0.0410(9) Uani 1 1 d . . .
H3B H 0.2216 0.7609 0.2488 0.049 Uiso 1 1 calc R . .
C4B C 0.1302(2) 0.6888(3) 0.20501(16) 0.0431(9) Uani 1 1 d . . .
H4B H 0.1627 0.6615 0.1764 0.052 Uiso 1 1 calc R . .
C5B C 0.0483(2) 0.6693(3) 0.20265(17) 0.0464(10) Uani 1 1 d . . .
H5B H 0.0248 0.6292 0.1722 0.056 Uiso 1 1 calc R . .
C6B C 0.0000(2) 0.7077(3) 0.24425(16) 0.0428(9) Uani 1 1 d . . .
H6B H -0.0567 0.6953 0.2419 0.051 Uiso 1 1 calc R . .
C7B C 0.0352(2) 0.7645(2) 0.28966(15) 0.0338(8) Uani 1 1 d . . .
C11B C -0.0906(2) 0.7825(2) 0.34265(15) 0.0333(8) Uani 1 1 d . . .
C12B C -0.1444(2) 0.8563(3) 0.35338(15) 0.0369(8) Uani 1 1 d . . .
H12B H -0.1267 0.9220 0.3540 0.044 Uiso 1 1 calc R . .
C13B C -0.2236(2) 0.8347(3) 0.36320(15) 0.0394(9) Uani 1 1 d . . .
H13B H -0.2607 0.8854 0.3704 0.047 Uiso 1 1 calc R . .
C14B C -0.2489(2) 0.7393(3) 0.36262(14) 0.0363(8) Uani 1 1 d . . .
C15B C -0.1955(2) 0.6648(3) 0.35295(16) 0.0402(9) Uani 1 1 d . . .
H15B H -0.2132 0.5991 0.3530 0.048 Uiso 1 1 calc R . .
C16B C -0.1163(2) 0.6870(3) 0.34327(16) 0.0397(9) Uani 1 1 d . . .
H16B H -0.0790 0.6362 0.3369 0.048 Uiso 1 1 calc R . .
C21B C 0.1393(2) 0.9620(3) 0.41268(15) 0.0361(8) Uani 1 1 d . . .
C22B C 0.2215(2) 0.9828(3) 0.41524(16) 0.0441(9) Uani 1 1 d . . .
H22B H 0.2556 0.9480 0.3907 0.053 Uiso 1 1 calc R . .
C23B C 0.2553(3) 1.0536(3) 0.45304(18) 0.0500(11) Uani 1 1 d . . .
C24B C 0.2037(3) 1.1041(3) 0.48828(17) 0.0500(11) Uani 1 1 d . . .
H24B H 0.2250 1.1543 0.5134 0.060 Uiso 1 1 calc R . .
C25B C 0.1231(3) 1.0824(3) 0.48715(17) 0.0486(10) Uani 1 1 d . . .
H25B H 0.0892 1.1165 0.5122 0.058 Uiso 1 1 calc R . .
C26B C 0.0898(2) 1.0106(3) 0.44964(16) 0.0405(9) Uani 1 1 d . . .
H26B H 0.0338 0.9952 0.4495 0.049 Uiso 1 1 calc R . .
C27B C 0.3418(3) 1.0782(5) 0.4575(2) 0.0786(16) Uani 1 1 d . . .
H27B H 0.3559 1.1350 0.4796 0.094 Uiso 1 1 calc R . .
C28B C 0.3965(5) 1.0372(6) 0.4376(3) 0.119(2) Uani 1 1 d . . .
H28C H 0.3869 0.9798 0.4151 0.143 Uiso 1 1 calc R . .
H28D H 0.4500 1.0616 0.4441 0.143 Uiso 1 1 calc R . .
Br1C Br -0.35732(2) 0.07608(3) 0.38185(2) 0.05377(14) Uani 1 1 d . . .
N1C N -0.00768(17) 0.1627(2) 0.33273(12) 0.0358(7) Uani 1 1 d . . .
N2C N 0.03074(17) 0.2235(2) 0.37296(12) 0.0363(7) Uani 1 1 d . . .
N3C N 0.15530(18) 0.1990(2) 0.32724(13) 0.0385(7) Uani 1 1 d . . .
C1C C 0.1098(2) 0.2384(2) 0.36745(15) 0.0355(8) Uani 1 1 d . . .
C2C C 0.1170(2) 0.1325(2) 0.28992(15) 0.0346(8) Uani 1 1 d . . .
C3C C 0.1621(2) 0.0829(3) 0.24947(16) 0.0407(9) Uani 1 1 d . . .
H3C H 0.2178 0.0977 0.2469 0.049 Uiso 1 1 calc R . .
C4C C 0.1261(2) 0.0126(3) 0.21336(16) 0.0428(9) Uani 1 1 d . . .
H4C H 0.1572 -0.0212 0.1863 0.051 Uiso 1 1 calc R . .
C5C C 0.0450(2) -0.0088(3) 0.21648(17) 0.0448(9) Uani 1 1 d . . .
H5C H 0.0208 -0.0575 0.1915 0.054 Uiso 1 1 calc R . .
C6C C -0.0018(2) 0.0393(3) 0.25533(16) 0.0410(9) Uani 1 1 d . . .
H6C H -0.0576 0.0240 0.2571 0.049 Uiso 1 1 calc R . .
C7C C 0.0341(2) 0.1111(2) 0.29212(15) 0.0341(8) Uani 1 1 d . . .
C11C C -0.0908(2) 0.1452(2) 0.34352(15) 0.0343(8) Uani 1 1 d . . .
C12C C -0.1101(2) 0.1199(2) 0.39967(15) 0.0349(8) Uani 1 1 d . . .
H12C H -0.0686 0.1160 0.4304 0.042 Uiso 1 1 calc R . .
C13C C -0.1895(2) 0.1003(2) 0.41098(16) 0.0366(8) Uani 1 1 d . . .
H13C H -0.2028 0.0823 0.4494 0.044 Uiso 1 1 calc R . .
C14C C -0.2490(2) 0.1071(2) 0.36608(16) 0.0374(8) Uani 1 1 d . . .
C15C C -0.2309(2) 0.1350(3) 0.31007(16) 0.0406(9) Uani 1 1 d . . .
H15C H -0.2727 0.1414 0.2797 0.049 Uiso 1 1 calc R . .
C16C C -0.1518(2) 0.1535(3) 0.29894(16) 0.0392(9) Uani 1 1 d . . .
H16C H -0.1387 0.1719 0.2606 0.047 Uiso 1 1 calc R . .
C21C C 0.1501(2) 0.3035(2) 0.41216(16) 0.0368(8) Uani 1 1 d . . .
C22C C 0.2322(2) 0.3226(3) 0.41111(16) 0.0411(9) Uani 1 1 d . . .
H22C H 0.2615 0.2962 0.3804 0.049 Uiso 1 1 calc R . .
C23C C 0.2728(2) 0.3800(3) 0.45427(18) 0.0479(10) Uani 1 1 d . . .
C24C C 0.2280(3) 0.4189(3) 0.49859(18) 0.0511(10) Uani 1 1 d . . .
H24C H 0.2543 0.4579 0.5285 0.061 Uiso 1 1 calc R . .
C25C C 0.1463(3) 0.4013(3) 0.49923(17) 0.0503(10) Uani 1 1 d . . .
H25C H 0.1164 0.4293 0.5291 0.060 Uiso 1 1 calc R . .
C26C C 0.1072(2) 0.3433(3) 0.45685(16) 0.0430(9) Uani 1 1 d . . .
H26C H 0.0509 0.3306 0.4582 0.052 Uiso 1 1 calc R . .
C27C C 0.3598(3) 0.3999(4) 0.4557(2) 0.0668(13) Uani 1 1 d . . .
H27C H 0.3797 0.4444 0.4851 0.080 Uiso 1 1 calc R . .
C28C C 0.4088(4) 0.3682(5) 0.4254(3) 0.108(2) Uani 1 1 d . . .
H28E H 0.3931 0.3233 0.3951 0.130 Uiso 1 1 calc R . .
H28F H 0.4639 0.3877 0.4313 0.130 Uiso 1 1 calc R . .

loop_
_atom_site_aniso_label
_atom_site_aniso_U_11
_atom_site_aniso_U_22
_atom_site_aniso_U_33
_atom_site_aniso_U_23
_atom_site_aniso_U_13
_atom_site_aniso_U_12
Br1A 0.0338(2) 0.0787(4) 0.1045(4) -0.0045(3) 0.0129(2) 0.0049(2)
N1A 0.0334(17) 0.0369(17) 0.0337(17) 0.0021(13) 0.0048(13) -0.0007(13)
N2A 0.0348(16) 0.0351(17) 0.0344(16) 0.0010(13) 0.0038(13) 0.0003(13)
N3A 0.0350(16) 0.0374(17) 0.0355(17) 0.0012(14) 0.0067(13) 0.0010(13)
C1A 0.038(2) 0.0288(18) 0.033(2) -0.0046(15) 0.0023(16) -0.0023(15)
C2A 0.036(2) 0.031(2) 0.035(2) -0.0023(16) 0.0064(16) -0.0021(15)
C3A 0.036(2) 0.043(2) 0.045(2) 0.0022(18) 0.0092(17) 0.0025(16)
C4A 0.038(2) 0.051(2) 0.042(2) 0.0092(19) 0.0119(17) -0.0001(18)
C5A 0.044(2) 0.051(2) 0.044(2) 0.0134(19) 0.0062(18) 0.0030(18)
C6A 0.034(2) 0.043(2) 0.045(2) 0.0039(18) 0.0063(17) 0.0023(17)
C7A 0.036(2) 0.034(2) 0.0318(19) -0.0014(16) 0.0074(15) -0.0018(15)
C11A 0.0331(19) 0.0301(18) 0.035(2) -0.0011(15) 0.0022(16) -0.0039(15)
C12A 0.040(2) 0.037(2) 0.036(2) -0.0048(16) 0.0035(16) -0.0051(16)
C13A 0.040(2) 0.044(2) 0.042(2) -0.0096(18) 0.0107(18) -0.0038(17)
C14A 0.034(2) 0.034(2) 0.058(3) 0.0012(18) 0.0075(18) -0.0019(16)
C15A 0.034(2) 0.053(2) 0.047(2) 0.0088(19) -0.0049(18) -0.0043(18)
C16A 0.044(2) 0.045(2) 0.036(2) -0.0012(17) 0.0065(17) -0.0009(18)
C21A 0.043(2) 0.032(2) 0.0296(19) -0.0042(15) 0.0025(16) 0.0004(16)
C22A 0.045(2) 0.039(2) 0.035(2) -0.0026(17) 0.0064(17) 0.0011(17)
C23A 0.053(2) 0.039(2) 0.034(2) -0.0083(17) -0.0016(18) 0.0048(18)
C24A 0.062(3) 0.045(2) 0.035(2) 0.0017(18) -0.0050(19) 0.005(2)
C25A 0.063(3) 0.049(2) 0.037(2) 0.0069(19) 0.004(2) -0.006(2)
C26A 0.048(2) 0.043(2) 0.035(2) -0.0010(18) 0.0007(17) -0.0037(18)
C27A 0.062(3) 0.056(3) 0.048(3) -0.002(2) -0.012(2) 0.017(2)
C28A 0.090(4) 0.125(5) 0.082(4) 0.011(4) -0.004(3) 0.027(4)
Br1B 0.0316(2) 0.0833(3) 0.0595(3) 0.0085(2) 0.00782(18) -0.0014(2)
N1B 0.0330(16) 0.0336(16) 0.0372(17) -0.0013(14) 0.0030(13) -0.0001(13)
N2B 0.0346(17) 0.0359(17) 0.0378(17) -0.0018(14) 0.0028(13) -0.0008(13)
N3B 0.0349(17) 0.0379(17) 0.0382(17) 0.0021(14) 0.0063(14) -0.0028(14)
C1B 0.037(2) 0.0341(19) 0.0340(19) 0.0077(16) 0.0028(16) 0.0007(16)
C2B 0.035(2) 0.034(2) 0.036(2) 0.0051(16) 0.0046(16) 0.0039(15)
C3B 0.032(2) 0.046(2) 0.046(2) 0.0041(19) 0.0088(17) 0.0023(17)
C4B 0.043(2) 0.047(2) 0.040(2) -0.0018(18) 0.0089(18) 0.0052(18)
C5B 0.043(2) 0.054(2) 0.042(2) -0.0100(19) 0.0036(18) -0.0010(19)
C6B 0.037(2) 0.050(2) 0.041(2) -0.0040(19) 0.0012(17) -0.0011(17)
C7B 0.0317(19) 0.033(2) 0.037(2) 0.0048(16) 0.0067(16) 0.0043(15)
C11B 0.0324(19) 0.035(2) 0.0323(19) 0.0006(15) 0.0023(15) 0.0015(15)
C12B 0.036(2) 0.034(2) 0.040(2) 0.0009(16) 0.0035(16) 0.0050(16)
C13B 0.038(2) 0.042(2) 0.038(2) 0.0019(17) 0.0041(16) 0.0125(17)
C14B 0.0286(19) 0.055(2) 0.0257(18) 0.0006(17) 0.0021(14) 0.0030(17)
C15B 0.043(2) 0.038(2) 0.040(2) 0.0011(17) 0.0038(17) -0.0021(17)
C16B 0.038(2) 0.033(2) 0.049(2) 0.0004(17) 0.0088(17) 0.0033(16)
C21B 0.039(2) 0.0337(19) 0.036(2) 0.0072(16) 0.0003(16) -0.0006(16)
C22B 0.045(2) 0.051(2) 0.037(2) 0.0017(18) 0.0032(17) -0.0092(19)
C23B 0.056(3) 0.051(3) 0.042(2) 0.014(2) -0.004(2) -0.018(2)
C24B 0.071(3) 0.043(2) 0.035(2) 0.0072(18) -0.008(2) -0.011(2)
C25B 0.065(3) 0.042(2) 0.039(2) 0.0015(18) 0.000(2) 0.004(2)
C26B 0.045(2) 0.040(2) 0.036(2) 0.0034(17) -0.0013(17) 0.0040(17)
C27B 0.061(4) 0.108(5) 0.067(4) 0.011(3) 0.006(3) -0.022(3)
C28B 0.114(6) 0.135(7) 0.106(6) -0.002(5) -0.004(5) -0.042(5)
Br1C 0.0350(2) 0.0624(3) 0.0654(3) -0.0025(2) 0.01426(19) 0.00123(19)
N1C 0.0337(16) 0.0397(17) 0.0341(17) -0.0006(14) 0.0040(13) 0.0001(13)
N2C 0.0387(18) 0.0368(17) 0.0335(17) 0.0009(13) 0.0027(13) -0.0011(13)
N3C 0.0357(17) 0.0409(18) 0.0393(18) 0.0022(15) 0.0044(14) -0.0015(14)
C1C 0.038(2) 0.033(2) 0.035(2) 0.0085(16) 0.0016(16) 0.0029(16)
C2C 0.038(2) 0.034(2) 0.0325(19) 0.0079(16) 0.0034(16) -0.0026(16)
C3C 0.032(2) 0.044(2) 0.046(2) 0.0028(18) 0.0086(17) 0.0002(17)
C4C 0.045(2) 0.042(2) 0.043(2) -0.0029(18) 0.0107(18) 0.0020(18)
C5C 0.046(2) 0.045(2) 0.044(2) -0.0077(18) 0.0059(18) -0.0042(18)
C6C 0.036(2) 0.043(2) 0.045(2) -0.0033(18) 0.0082(17) -0.0065(17)
C7C 0.0337(19) 0.0346(19) 0.034(2) 0.0039(16) 0.0042(15) 0.0020(15)
C11C 0.035(2) 0.0311(19) 0.037(2) -0.0012(16) 0.0065(16) 0.0006(15)
C12C 0.039(2) 0.0334(19) 0.032(2) 0.0017(16) 0.0000(15) 0.0034(16)
C13C 0.042(2) 0.035(2) 0.034(2) 0.0014(16) 0.0105(17) 0.0070(16)
C14C 0.034(2) 0.033(2) 0.045(2) -0.0042(17) 0.0081(17) 0.0042(15)
C15C 0.039(2) 0.042(2) 0.040(2) -0.0049(17) 0.0014(17) 0.0037(17)
C16C 0.040(2) 0.045(2) 0.033(2) 0.0004(17) 0.0056(16) 0.0020(17)
C21C 0.040(2) 0.032(2) 0.039(2) 0.0069(17) 0.0017(17) 0.0007(16)
C22C 0.047(2) 0.036(2) 0.040(2) 0.0048(17) 0.0033(18) -0.0035(17)
C23C 0.051(2) 0.041(2) 0.051(3) 0.0109(19) -0.006(2) -0.0102(19)
C24C 0.062(3) 0.043(2) 0.046(2) -0.0035(19) -0.008(2) -0.004(2)
C25C 0.060(3) 0.052(3) 0.038(2) -0.0015(19) -0.001(2) 0.005(2)
C26C 0.044(2) 0.047(2) 0.038(2) 0.0050(18) -0.0026(18) 0.0030(18)
C27C 0.060(3) 0.075(4) 0.066(3) 0.006(3) 0.009(3) -0.012(3)
C28C 0.108(6) 0.119(6) 0.095(5) 0.008(4) -0.010(4) -0.028(4)

loop_
_atom_type_symbol
_atom_type_description
_atom_type_scat_dispersion_real
_atom_type_scat_dispersion_imag
_atom_type_scat_source
C C 0.0033 0.0016 'International Tables Vol C Tables 4.2.6.8 and 6.1.1.4'
H H 0.0000 0.0000 'International Tables Vol C Tables 4.2.6.8 and 6.1.1.4'
N N 0.0061 0.0033 'International Tables Vol C Tables 4.2.6.8 and 6.1.1.4'
Br Br -0.2901 2.4595 'International Tables Vol C Tables 4.2.6.8 and 6.1.1.4'

loop_
_geom_angle_atom_site_label_1
_geom_angle_atom_site_label_2
_geom_angle_atom_site_label_3
_geom_angle
_geom_angle_site_symmetry_1
_geom_angle_site_symmetry_3
_geom_angle_publ_flag
N2A N1A C7A 122.3(3) . . ?
N2A N1A C11A 113.7(3) . . ?
C7A N1A C11A 123.8(3) . . ?
C1A N2A N1A 115.8(3) . . ?
C1A N3A C2A 115.2(3) . . ?
N3A C1A N2A 128.0(3) . . ?
N3A C1A C21A 117.0(3) . . ?
N2A C1A C21A 115.0(3) . . ?
N3A C2A C3A 118.9(3) . . ?
N3A C2A C7A 122.6(3) . . ?
C3A C2A C7A 118.5(3) . . ?
C4A C3A C2A 120.3(3) . . ?
C3A C4A C5A 120.6(3) . . ?
C6A C5A C4A 120.8(4) . . ?
C5A C6A C7A 119.4(3) . . ?
N1A C7A C6A 123.7(3) . . ?
N1A C7A C2A 115.9(3) . . ?
C6A C7A C2A 120.4(3) . . ?
C16A C11A C12A 119.2(3) . . ?
C16A C11A N1A 121.7(3) . . ?
C12A C11A N1A 119.0(3) . . ?
C13A C12A C11A 120.3(3) . . ?
C14A C13A C12A 119.4(3) . . ?
C13A C14A C15A 121.7(3) . . ?
C13A C14A Br1A 119.2(3) . . ?
C15A C14A Br1A 119.1(3) . . ?
C14A C15A C16A 118.7(3) . . ?
C11A C16A C15A 120.7(3) . . ?
C22A C21A C26A 119.1(3) . . ?
C22A C21A C1A 119.1(3) . . ?
C26A C21A C1A 121.8(3) . . ?
C21A C22A C23A 121.9(3) . . ?
C24A C23A C22A 117.9(4) . . ?
C24A C23A C27A 122.8(4) . . ?
C22A C23A C27A 119.3(4) . . ?
C25A C24A C23A 120.8(4) . . ?
C24A C25A C26A 120.7(4) . . ?
C21A C26A C25A 119.6(4) . . ?
C28A C27A C23A 129.1(5) . . ?
N2B N1B C7B 122.1(3) . . ?
N2B N1B C11B 114.0(3) . . ?
C7B N1B C11B 123.9(3) . . ?
C1B N2B N1B 115.9(3) . . ?
C1B N3B C2B 115.4(3) . . ?
N2B C1B N3B 127.7(3) . . ?
N2B C1B C21B 114.7(3) . . ?
N3B C1B C21B 117.6(3) . . ?
N3B C2B C7B 122.5(3) . . ?
N3B C2B C3B 119.4(3) . . ?
C7B C2B C3B 118.1(3) . . ?
C4B C3B C2B 120.6(3) . . ?
C3B C4B C5B 120.7(3) . . ?
C4B C5B C6B 120.6(4) . . ?
C5B C6B C7B 119.4(4) . . ?
C6B C7B N1B 123.6(3) . . ?
C6B C7B C2B 120.5(3) . . ?
N1B C7B C2B 115.9(3) . . ?
C16B C11B C12B 119.6(3) . . ?
C16B C11B N1B 120.3(3) . . ?
C12B C11B N1B 120.0(3) . . ?
C13B C12B C11B 120.1(3) . . ?
C12B C13B C14B 119.7(3) . . ?
C13B C14B C15B 120.8(3) . . ?
C13B C14B Br1B 120.1(3) . . ?
C15B C14B Br1B 119.1(3) . . ?
C16B C15B C14B 119.1(3) . . ?
C15B C16B C11B 120.6(3) . . ?
C26B C21B C22B 119.5(3) . . ?
C26B C21B C1B 120.5(3) . . ?
C22B C21B C1B 120.1(3) . . ?
C21B C22B C23B 121.4(4) . . ?
C22B C23B C24B 118.0(4) . . ?
C22B C23B C27B 123.6(5) . . ?
C24B C23B C27B 118.4(4) . . ?
C25B C24B C23B 120.9(4) . . ?
C24B C25B C26B 120.7(4) . . ?
C21B C26B C25B 119.3(4) . . ?
C28B C27B C23B 129.1(7) . . ?
N2C N1C C7C 122.1(3) . . ?
N2C N1C C11C 113.3(3) . . ?
C7C N1C C11C 123.7(3) . . ?
C1C N2C N1C 116.4(3) . . ?
C1C N3C C2C 115.9(3) . . ?
N2C C1C N3C 126.8(3) . . ?
N2C C1C C21C 115.2(3) . . ?
N3C C1C C21C 117.9(3) . . ?
N3C C2C C3C 119.2(3) . . ?
N3C C2C C7C 121.9(3) . . ?
C3C C2C C7C 118.9(3) . . ?
C4C C3C C2C 120.5(3) . . ?
C3C C4C C5C 120.0(3) . . ?
C4C C5C C6C 121.2(4) . . ?
C5C C6C C7C 119.2(3) . . ?
N1C C7C C6C 123.4(3) . . ?
N1C C7C C2C 116.5(3) . . ?
C6C C7C C2C 120.1(3) . . ?
C12C C11C C16C 119.9(3) . . ?
C12C C11C N1C 118.9(3) . . ?
C16C C11C N1C 121.2(3) . . ?
C13C C12C C11C 120.1(3) . . ?
C14C C13C C12C 119.3(3) . . ?
C13C C14C C15C 121.1(3) . . ?
C13C C14C Br1C 118.8(3) . . ?
C15C C14C Br1C 120.1(3) . . ?
C16C C15C C14C 119.3(3) . . ?
C15C C16C C11C 120.3(3) . . ?
C22C C21C C26C 119.0(3) . . ?
C22C C21C C1C 120.0(3) . . ?
C26C C21C C1C 120.9(3) . . ?
C21C C22C C23C 121.4(4) . . ?
C22C C23C C24C 118.1(4) . . ?
C22C C23C C27C 123.2(4) . . ?
C24C C23C C27C 118.6(4) . . ?
C25C C24C C23C 120.6(4) . . ?
C24C C25C C26C 120.6(4) . . ?
C25C C26C C21C 120.2(4) . . ?
C28C C27C C23C 129.0(6) . . ?

loop_
_geom_bond_atom_site_label_1
_geom_bond_atom_site_label_2
_geom_bond_distance
_geom_bond_site_symmetry_2
_geom_bond_publ_flag
Br1A C14A 1.895(4) . ?
N1A N2A 1.368(4) . ?
N1A C7A 1.392(4) . ?
N1A C11A 1.426(4) . ?
N2A C1A 1.336(4) . ?
N3A C1A 1.331(4) . ?
N3A C2A 1.372(4) . ?
C1A C21A 1.490(5) . ?
C2A C3A 1.406(5) . ?
C2A C7A 1.408(5) . ?
C3A C4A 1.371(5) . ?
C4A C5A 1.384(5) . ?
C5A C6A 1.377(5) . ?
C6A C7A 1.396(5) . ?
C11A C16A 1.383(5) . ?
C11A C12A 1.388(5) . ?
C12A C13A 1.381(5) . ?
C13A C14A 1.364(5) . ?
C14A C15A 1.379(5) . ?
C15A C16A 1.383(5) . ?
C21A C22A 1.385(5) . ?
C21A C26A 1.386(5) . ?
C22A C23A 1.392(5) . ?
C23A C24A 1.392(5) . ?
C23A C27A 1.487(6) . ?
C24A C25A 1.374(6) . ?
C25A C26A 1.389(5) . ?
C27A C28A 1.236(6) . ?
Br1B C14B 1.895(3) . ?
N1B N2B 1.374(4) . ?
N1B C7B 1.397(4) . ?
N1B C11B 1.420(4) . ?
N2B C1B 1.336(4) . ?
N3B C1B 1.337(4) . ?
N3B C2B 1.372(4) . ?
C1B C21B 1.492(5) . ?
C2B C7B 1.409(5) . ?
C2B C3B 1.411(5) . ?
C3B C4B 1.369(5) . ?
C4B C5B 1.378(5) . ?
C5B C6B 1.385(5) . ?
C6B C7B 1.395(5) . ?
C11B C16B 1.382(5) . ?
C11B C12B 1.383(5) . ?
C12B C13B 1.376(5) . ?
C13B C14B 1.377(5) . ?
C14B C15B 1.380(5) . ?
C15B C16B 1.377(5) . ?
C21B C26B 1.385(5) . ?
C21B C22B 1.387(5) . ?
C22B C23B 1.393(5) . ?
C23B C24B 1.395(6) . ?
C23B C27B 1.468(6) . ?
C24B C25B 1.366(6) . ?
C25B C26B 1.396(5) . ?
C27B C28B 1.181(8) . ?
Br1C C14C 1.898(4) . ?
N1C N2C 1.367(4) . ?
N1C C7C 1.388(4) . ?
N1C C11C 1.433(4) . ?
N2C C1C 1.337(4) . ?
N3C C1C 1.340(4) . ?
N3C C2C 1.375(4) . ?
C1C C21C 1.482(5) . ?
C2C C3C 1.402(5) . ?
C2C C7C 1.406(5) . ?
C3C C4C 1.379(5) . ?
C4C C5C 1.380(5) . ?
C5C C6C 1.383(5) . ?
C6C C7C 1.402(5) . ?
C11C C12C 1.385(5) . ?
C11C C16C 1.389(5) . ?
C12C C13C 1.381(5) . ?
C13C C14C 1.377(5) . ?
C14C C15C 1.387(5) . ?
C15C C16C 1.372(5) . ?
C21C C22C 1.384(5) . ?
C21C C26C 1.392(5) . ?
C22C C23C 1.399(5) . ?
C23C C24C 1.400(6) . ?
C23C C27C 1.463(6) . ?
C24C C25C 1.373(6) . ?
C25C C26C 1.381(5) . ?
C27C C28C 1.183(8) . ?

loop_
_geom_torsion_atom_site_label_1
_geom_torsion_atom_site_label_2
_geom_torsion_atom_site_label_3
_geom_torsion_atom_site_label_4
_geom_torsion
_geom_torsion_site_symmetry_1
_geom_torsion_site_symmetry_2
_geom_torsion_site_symmetry_3
_geom_torsion_site_symmetry_4
_geom_torsion_publ_flag
C7A N1A N2A C1A 4.0(5) . . . . ?
C11A N1A N2A C1A -179.9(3) . . . . ?
C2A N3A C1A N2A -3.2(5) . . . . ?
C2A N3A C1A C21A 178.0(3) . . . . ?
N1A N2A C1A N3A 0.5(5) . . . . ?
N1A N2A C1A C21A 179.3(3) . . . . ?
C1A N3A C2A C3A -177.1(3) . . . . ?
C1A N3A C2A C7A 1.7(5) . . . . ?
N3A C2A C3A C4A 176.5(3) . . . . ?
C7A C2A C3A C4A -2.3(5) . . . . ?
C2A C3A C4A C5A 0.3(6) . . . . ?
C3A C4A C5A C6A 1.3(6) . . . . ?
C4A C5A C6A C7A -0.7(6) . . . . ?
N2A N1A C7A C6A 172.9(3) . . . . ?
C11A N1A C7A C6A -2.9(5) . . . . ?
N2A N1A C7A C2A -5.2(5) . . . . ?
C11A N1A C7A C2A 179.1(3) . . . . ?
C5A C6A C7A N1A -179.4(3) . . . . ?
C5A C6A C7A C2A -1.4(6) . . . . ?
N3A C2A C7A N1A 2.2(5) . . . . ?
C3A C2A C7A N1A -179.0(3) . . . . ?
N3A C2A C7A C6A -175.9(3) . . . . ?
C3A C2A C7A C6A 2.9(5) . . . . ?
N2A N1A C11A C16A 132.1(3) . . . . ?
C7A N1A C11A C16A -51.7(5) . . . . ?
N2A N1A C11A C12A -44.4(4) . . . . ?
C7A N1A C11A C12A 131.7(4) . . . . ?
C16A C11A C12A C13A 1.8(5) . . . . ?
N1A C11A C12A C13A 178.4(3) . . . . ?
C11A C12A C13A C14A -0.6(5) . . . . ?
C12A C13A C14A C15A -1.0(6) . . . . ?
C12A C13A C14A Br1A 179.8(3) . . . . ?
C13A C14A C15A C16A 1.4(6) . . . . ?
Br1A C14A C15A C16A -179.4(3) . . . . ?
C12A C11A C16A C15A -1.4(5) . . . . ?
N1A C11A C16A C15A -177.9(3) . . . . ?
C14A C15A C16A C11A -0.1(6) . . . . ?
N3A C1A C21A C22A -13.0(5) . . . . ?
N2A C1A C21A C22A 168.0(3) . . . . ?
N3A C1A C21A C26A 167.1(3) . . . . ?
N2A C1A C21A C26A -11.8(5) . . . . ?
C26A C21A C22A C23A 0.0(5) . . . . ?
C1A C21A C22A C23A -179.8(3) . . . . ?
C21A C22A C23A C24A -1.1(5) . . . . ?
C21A C22A C23A C27A 177.7(3) . . . . ?
C22A C23A C24A C25A 0.9(6) . . . . ?
C27A C23A C24A C25A -178.0(4) . . . . ?
C23A C24A C25A C26A 0.5(6) . . . . ?
C22A C21A C26A C25A 1.4(5) . . . . ?
C1A C21A C26A C25A -178.8(3) . . . . ?
C24A C25A C26A C21A -1.6(6) . . . . ?
C24A C23A C27A C28A -3.7(7) . . . . ?
C22A C23A C27A C28A 177.5(5) . . . . ?
C7B N1B N2B C1B -7.1(4) . . . . ?
C11B N1B N2B C1B 174.4(3) . . . . ?
N1B N2B C1B N3B 0.5(5) . . . . ?
N1B N2B C1B C21B 180.0(3) . . . . ?
C2B N3B C1B N2B 4.6(5) . . . . ?
C2B N3B C1B C21B -174.9(3) . . . . ?
C1B N3B C2B C7B -3.4(5) . . . . ?
C1B N3B C2B C3B 175.0(3) . . . . ?
N3B C2B C3B C4B -177.8(3) . . . . ?
C7B C2B C3B C4B 0.6(5) . . . . ?
C2B C3B C4B C5B 1.1(6) . . . . ?
C3B C4B C5B C6B -0.7(6) . . . . ?
C4B C5B C6B C7B -1.6(6) . . . . ?
C5B C6B C7B N1B -178.8(3) . . . . ?
C5B C6B C7B C2B 3.3(5) . . . . ?
N2B N1B C7B C6B -170.0(3) . . . . ?
C11B N1B C7B C6B 8.4(5) . . . . ?
N2B N1B C7B C2B 7.9(5) . . . . ?
C11B N1B C7B C2B -173.7(3) . . . . ?
N3B C2B C7B C6B 175.6(3) . . . . ?
C3B C2B C7B C6B -2.9(5) . . . . ?
N3B C2B C7B N1B -2.5(5) . . . . ?
C3B C2B C7B N1B 179.1(3) . . . . ?
N2B N1B C11B C16B -133.2(3) . . . . ?
C7B N1B C11B C16B 48.3(5) . . . . ?
N2B N1B C11B C12B 43.4(4) . . . . ?
C7B N1B C11B C12B -135.1(3) . . . . ?
C16B C11B C12B C13B -1.6(5) . . . . ?
N1B C11B C12B C13B -178.2(3) . . . . ?
C11B C12B C13B C14B 0.4(5) . . . . ?
C12B C13B C14B C15B 0.7(5) . . . . ?
C12B C13B C14B Br1B 179.2(3) . . . . ?
C13B C14B C15B C16B -0.6(5) . . . . ?
Br1B C14B C15B C16B -179.1(3) . . . . ?
C14B C15B C16B C11B -0.6(6) . . . . ?
C12B C11B C16B C15B 1.7(5) . . . . ?
N1B C11B C16B C15B 178.3(3) . . . . ?
N2B C1B C21B C26B -3.2(5) . . . . ?
N3B C1B C21B C26B 176.4(3) . . . . ?
N2B C1B C21B C22B 177.5(3) . . . . ?
N3B C1B C21B C22B -2.9(5) . . . . ?
C26B C21B C22B C23B -1.9(6) . . . . ?
C1B C21B C22B C23B 177.4(3) . . . . ?
C21B C22B C23B C24B -0.5(6) . . . . ?
C21B C22B C23B C27B 179.8(4) . . . . ?
C22B C23B C24B C25B 2.2(6) . . . . ?
C27B C23B C24B C25B -178.1(4) . . . . ?
C23B C24B C25B C26B -1.5(6) . . . . ?
C22B C21B C26B C25B 2.6(5) . . . . ?
C1B C21B C26B C25B -176.8(3) . . . . ?
C24B C25B C26B C21B -0.9(6) . . . . ?
C22B C23B C27B C28B -10.6(10) . . . . ?
C24B C23B C27B C28B 169.7(7) . . . . ?
C7C N1C N2C C1C 6.5(5) . . . . ?
C11C N1C N2C C1C 176.2(3) . . . . ?
N1C N2C C1C N3C -1.0(5) . . . . ?
N1C N2C C1C C21C -179.1(3) . . . . ?
C2C N3C C1C N2C -3.6(5) . . . . ?
C2C N3C C1C C21C 174.5(3) . . . . ?
C1C N3C C2C C3C -175.4(3) . . . . ?
C1C N3C C2C C7C 2.9(5) . . . . ?
N3C C2C C3C C4C 177.0(3) . . . . ?
C7C C2C C3C C4C -1.4(5) . . . . ?
C2C C3C C4C C5C 0.6(6) . . . . ?
C3C C4C C5C C6C 0.2(6) . . . . ?
C4C C5C C6C C7C 0.0(6) . . . . ?
N2C N1C C7C C6C 171.8(3) . . . . ?
C11C N1C C7C C6C 3.2(5) . . . . ?
N2C N1C C7C C2C -7.0(5) . . . . ?
C11C N1C C7C C2C -175.6(3) . . . . ?
C5C C6C C7C N1C -179.5(3) . . . . ?
C5C C6C C7C C2C -0.9(5) . . . . ?
N3C C2C C7C N1C 2.0(5) . . . . ?
C3C C2C C7C N1C -179.7(3) . . . . ?
N3C C2C C7C C6C -176.8(3) . . . . ?
C3C C2C C7C C6C 1.5(5) . . . . ?
N2C N1C C11C C12C -48.5(4) . . . . ?
C7C N1C C11C C12C 121.1(4) . . . . ?
N2C N1C C11C C16C 131.4(3) . . . . ?
C7C N1C C11C C16C -59.1(5) . . . . ?
C16C C11C C12C C13C 1.7(5) . . . . ?
N1C C11C C12C C13C -178.4(3) . . . . ?
C11C C12C C13C C14C -0.6(5) . . . . ?
C12C C13C C14C C15C -1.2(5) . . . . ?
C12C C13C C14C Br1C 178.1(3) . . . . ?
C13C C14C C15C C16C 1.9(5) . . . . ?
Br1C C14C C15C C16C -177.4(3) . . . . ?
C14C C15C C16C C11C -0.7(5) . . . . ?
C12C C11C C16C C15C -1.1(5) . . . . ?
N1C C11C C16C C15C 179.1(3) . . . . ?
N2C C1C C21C C22C 179.0(3) . . . . ?
N3C C1C C21C C22C 0.7(5) . . . . ?
N2C C1C C21C C26C 1.3(5) . . . . ?
N3C C1C C21C C26C -177.0(3) . . . . ?
C26C C21C C22C C23C 0.7(5) . . . . ?
C1C C21C C22C C23C -176.9(3) . . . . ?
C21C C22C C23C C24C -0.7(6) . . . . ?
C21C C22C C23C C27C 178.4(4) . . . . ?
C22C C23C C24C C25C -0.3(6) . . . . ?
C27C C23C C24C C25C -179.4(4) . . . . ?
C23C C24C C25C C26C 1.3(6) . . . . ?
C24C C25C C26C C21C -1.3(6) . . . . ?
C22C C21C C26C C25C 0.3(5) . . . . ?
C1C C21C C26C C25C 177.9(3) . . . . ?
C22C C23C C27C C28C -5.3(9) . . . . ?
C24C C23C C27C C28C 173.7(6) . . . . ?
